data_7058991
loop_
_publ_author_name
'Sukhikh, Taisiya S.'
'Kolybalov, Dmitry S.'
'Pylova, Ekaterina K.'
'Bashirov, Denis A.'
'Komarov, Vladislav Y.'
'Kuratieva, Natalia V.'
'Smolentsev, Anton I.'
'Fitch, Andrew N.'
'Konchenko, Sergey N.'

_publ_section_title
;
 A fresh look at the structural diversity of dibenzoylmethanide complexes
 of lanthanides
;
_journal_issue 25
_journal_name_full 'New Journal of Chemistry'
_journal_page_first 9934
_journal_paper_doi 10.1039/C9NJ02059D
_journal_volume 43
_journal_year 2019
_chemical_formula_moiety 'C52 H38 Eu K O8'
_chemical_formula_sum 'C52 H38 Eu K O8'
_chemical_formula_weight 981.88
_space_group_crystal_system monoclinic
_space_group_IT_number 14
_space_group_name_Hall '-P 2ybc'
_space_group_name_H-M_alt 'P 1 21/c 1'
_atom_sites_solution_hydrogens geom
_atom_sites_solution_primary dual
_audit_creation_date 2019-04-01
_audit_creation_method
;
Olex2 1.2
(compiled 2018.05.29 svn.r3508 for OlexSys, GUI svn.r5506)
;
_audit_update_record
;
2019-04-18 deposited with the CCDC.	2019-05-30 downloaded from the CCDC.
;
_cell_angle_alpha 90
_cell_angle_beta 102.9380(10)
_cell_angle_gamma 90
_cell_formula_units_Z 4
_cell_length_a 13.6797(4)
_cell_length_b 13.7983(3)
_cell_length_c 23.4521(6)
_cell_measurement_reflns_used 9770
_cell_measurement_temperature 150(2)
_cell_measurement_theta_max 28.77
_cell_measurement_theta_min 2.31
_cell_volume 4314.36(19)
_computing_molecular_graphics 'Olex2 (Dolomanov et al., 2009)'
_computing_publication_material 'Olex2 (Dolomanov et al., 2009)'
_computing_structure_refinement 'ShelXL (Sheldrick, 2015)'
_computing_structure_solution 'ShelXT (Sheldrick, 2015)'
_diffrn_ambient_temperature 150(2)
_diffrn_measured_fraction_theta_full 1.000
_diffrn_measured_fraction_theta_max 0.998
_diffrn_measurement_device_type 'Bruker APEX-II CCD'
_diffrn_measurement_method '\f and \w scans'
_diffrn_radiation_type MoK\a
_diffrn_radiation_wavelength 0.71073
_diffrn_reflns_av_R_equivalents 0.0275
_diffrn_reflns_av_unetI/netI 0.0166
_diffrn_reflns_Laue_measured_fraction_full 1.000
_diffrn_reflns_Laue_measured_fraction_max 0.998
_diffrn_reflns_limit_h_max 18
_diffrn_reflns_limit_h_min -18
_diffrn_reflns_limit_k_max 18
_diffrn_reflns_limit_k_min -12
_diffrn_reflns_limit_l_max 31
_diffrn_reflns_limit_l_min -31
_diffrn_reflns_number 75372
_diffrn_reflns_point_group_measured_fraction_full 1.000
_diffrn_reflns_point_group_measured_fraction_max 0.998
_diffrn_reflns_theta_full 25.242
_diffrn_reflns_theta_max 28.793
_diffrn_reflns_theta_min 1.724
_diffrn_standards_number 0
_exptl_absorpt_coefficient_mu 1.607
_exptl_absorpt_correction_T_max 0.7458
_exptl_absorpt_correction_T_min 0.6425
_exptl_absorpt_correction_type multi-scan
_exptl_absorpt_process_details
'SADABS-2012/1 (Bruker,2012) was used for absorption correction. wR2(int) was 0.0522 before and 0.0388 after correction. The Ratio of minimum to maximum transmission is 0.8615. The \l/2 correction factor is 0.0015.'
_exptl_crystal_colour yellow
_exptl_crystal_colour_primary yellow
_exptl_crystal_density_diffrn 1.512
_exptl_crystal_description prism
_exptl_crystal_F_000 1984
_exptl_crystal_preparation Luminescent
_exptl_crystal_size_max 0.37
_exptl_crystal_size_mid 0.15
_exptl_crystal_size_min 0.13
_refine_diff_density_max 0.595
_refine_diff_density_min -0.493
_refine_diff_density_rms 0.061
_refine_ls_extinction_method none
_refine_ls_goodness_of_fit_ref 1.053
_refine_ls_hydrogen_treatment constr
_refine_ls_matrix_type full
_refine_ls_number_parameters 559
_refine_ls_number_reflns 11216
_refine_ls_number_restraints 0
_refine_ls_restrained_S_all 1.053
_refine_ls_R_factor_all 0.0240
_refine_ls_R_factor_gt 0.0199
_refine_ls_shift/su_max 0.004
_refine_ls_shift/su_mean 0.000
_refine_ls_structure_factor_coef Fsqd
_refine_ls_weighting_details 'w=1/[\s^2^(Fo^2^)+(0.0195P)^2^+3.1786P] where P=(Fo^2^+2Fc^2^)/3'
_refine_ls_weighting_scheme calc
_refine_ls_wR_factor_gt 0.0460
_refine_ls_wR_factor_ref 0.0483
_reflns_Friedel_coverage 0.000
_reflns_number_gt 10187
_reflns_number_total 11216
_reflns_threshold_expression 'I > 2\s(I)'
_cod_data_source_file c9nj02059d2.cif
_cod_data_source_block ts186_4c
_cod_database_code 7058991
_shelx_shelxl_version_number 2017/1
_shelx_space_group_comment
;
The symmetry employed for this shelxl refinement is uniquely defined
by the following loop, which should always be used as a source of
symmetry information in preference to the above space-group names.
They are only intended as comments.
;
_shelx_estimated_absorpt_t_max 0.818
_shelx_estimated_absorpt_t_min 0.588
_olex2_refinement_description
;
1. Fixed Uiso
 At 1.2 times of:
  All C(H) groups
2.a Aromatic/amide H refined with riding coordinates:
 C2(H2), C5(H5), C6(H6), C7(H7), C8(H8), C9(H9), C11(H11), C12(H12), C13(H13),
 C14(H14), C15(H15), C17(H17), C20(H20), C21(H21), C22(H22), C23(H23), C24(H24),
  C26(H26), C27(H27), C28(H28), C29(H29), C30(H30), C32(H32), C35(H35),
 C36(H36), C37(H37), C38(H38), C39(H39), C41(H41), C42(H42), C43(H43), C44(H44),
  C45(H45), C48(H48), C49(H49), C50(H50), C51(H51), C52(H52)
;
_olex2_submission_special_instructions 'No special instructions were received'

loop_
_space_group_symop_operation_xyz
'x, y, z'
'-x, y+1/2, -z+1/2'
'-x, -y, -z'
'x, -y-1/2, z-1/2'

loop_
_atom_site_label
_atom_site_type_symbol
_atom_site_fract_x
_atom_site_fract_y
_atom_site_fract_z
_atom_site_U_iso_or_equiv
_atom_site_adp_type
_atom_site_occupancy
_atom_site_site_symmetry_order
_atom_site_calc_flag
_atom_site_refinement_flags_posn
Eu1 Eu 0.39139(2) 0.30329(2) 0.25166(2) 0.01451(3) Uani 1 1 d .
K1 K 0.45796(3) 0.03441(2) 0.27207(2) 0.02185(7) Uani 1 1 d .
O1 O 0.44757(9) 0.20713(8) 0.33553(5) 0.0206(2) Uani 1 1 d .
O2 O 0.52431(8) 0.38730(8) 0.31723(5) 0.0214(2) Uani 1 1 d .
O3 O 0.27914(9) 0.35454(8) 0.30739(5) 0.0227(2) Uani 1 1 d .
O4 O 0.35684(8) 0.46816(8) 0.22893(5) 0.0198(2) Uani 1 1 d .
O5 O 0.28952(8) 0.15843(8) 0.24614(5) 0.0204(2) Uani 1 1 d .
O6 O 0.25957(8) 0.30843(8) 0.16569(5) 0.0217(2) Uani 1 1 d .
O7 O 0.49462(9) 0.18912(8) 0.21143(5) 0.0225(2) Uani 1 1 d .
O8 O 0.51390(8) 0.34289(8) 0.18993(5) 0.0207(2) Uani 1 1 d .
C1 C 0.46318(12) 0.23494(12) 0.38863(7) 0.0198(3) Uani 1 1 d .
C2 C 0.50904(13) 0.32270(12) 0.40889(7) 0.0227(3) Uani 1 1 d .
H2 H 0.517262 0.337771 0.449214 0.027 Uiso 1 1 calc R
C3 C 0.54376(11) 0.39005(12) 0.37287(7) 0.0199(3) Uani 1 1 d .
C4 C 0.42794(12) 0.16744(12) 0.43001(7) 0.0216(3) Uani 1 1 d .
C5 C 0.46500(15) 0.16884(14) 0.49038(8) 0.0316(4) Uani 1 1 d .
H5 H 0.516849 0.212908 0.507151 0.038 Uiso 1 1 calc R
C6 C 0.42642(17) 0.10601(15) 0.52623(9) 0.0385(5) Uani 1 1 d .
H6 H 0.452308 0.106869 0.567348 0.046 Uiso 1 1 calc R
C7 C 0.35053(17) 0.04241(14) 0.50207(9) 0.0366(4) Uani 1 1 d .
H7 H 0.324216 -0.000353 0.526632 0.044 Uiso 1 1 calc R
C8 C 0.31264(15) 0.04072(14) 0.44220(9) 0.0322(4) Uani 1 1 d .
H8 H 0.260094 -0.002808 0.425710 0.039 Uiso 1 1 calc R
C9 C 0.35151(13) 0.10268(13) 0.40633(8) 0.0253(3) Uani 1 1 d .
H9 H 0.325781 0.100955 0.365205 0.030 Uiso 1 1 calc R
C10 C 0.60864(12) 0.47173(12) 0.40114(7) 0.0216(3) Uani 1 1 d .
C11 C 0.68091(13) 0.50930(13) 0.37366(8) 0.0263(3) Uani 1 1 d .
H11 H 0.689891 0.481324 0.338177 0.032 Uiso 1 1 calc R
C12 C 0.73952(16) 0.58704(15) 0.39781(9) 0.0358(4) Uani 1 1 d .
H12 H 0.789690 0.611248 0.379372 0.043 Uiso 1 1 calc R
C13 C 0.72538(19) 0.62979(16) 0.44883(10) 0.0451(5) Uani 1 1 d .
H13 H 0.763973 0.684785 0.464485 0.054 Uiso 1 1 calc R
C14 C 0.6556(2) 0.59261(17) 0.47667(10) 0.0485(6) Uani 1 1 d .
H14 H 0.646521 0.621280 0.511944 0.058 Uiso 1 1 calc R
C15 C 0.59826(16) 0.51311(15) 0.45333(9) 0.0371(5) Uani 1 1 d .
H15 H 0.551269 0.486699 0.473386 0.045 Uiso 1 1 calc R
C16 C 0.21305(11) 0.42029(12) 0.30081(7) 0.0195(3) Uani 1 1 d .
C17 C 0.20652(12) 0.49705(12) 0.26083(7) 0.0235(3) Uani 1 1 d .
H17 H 0.148970 0.537530 0.255122 0.028 Uiso 1 1 calc R
C18 C 0.27857(11) 0.51813(11) 0.22885(7) 0.0187(3) Uani 1 1 d .
C19 C 0.14074(12) 0.41511(12) 0.34036(7) 0.0220(3) Uani 1 1 d .
C20 C 0.15217(14) 0.34078(14) 0.38116(9) 0.0316(4) Uani 1 1 d .
H20 H 0.203362 0.293752 0.382513 0.038 Uiso 1 1 calc R
C21 C 0.08934(16) 0.33461(18) 0.42005(10) 0.0411(5) Uani 1 1 d .
H21 H 0.097595 0.283197 0.447656 0.049 Uiso 1 1 calc R
C22 C 0.01493(15) 0.40275(17) 0.41884(9) 0.0396(5) Uani 1 1 d .
H22 H -0.027028 0.399134 0.446032 0.047 Uiso 1 1 calc R
C23 C 0.00204(17) 0.47582(18) 0.37799(11) 0.0475(6) Uani 1 1 d .
H23 H -0.049539 0.522420 0.376674 0.057 Uiso 1 1 calc R
C24 C 0.06404(15) 0.48183(16) 0.33866(10) 0.0390(5) Uani 1 1 d .
H24 H 0.053919 0.532106 0.310275 0.047 Uiso 1 1 calc R
C25 C 0.26374(12) 0.60613(11) 0.19047(7) 0.0207(3) Uani 1 1 d .
C26 C 0.21528(14) 0.68916(13) 0.20398(9) 0.0302(4) Uani 1 1 d .
H26 H 0.191842 0.691904 0.239140 0.036 Uiso 1 1 calc R
C27 C 0.20123(15) 0.76799(14) 0.16598(10) 0.0363(4) Uani 1 1 d .
H27 H 0.168241 0.824443 0.175304 0.044 Uiso 1 1 calc R
C28 C 0.23504(15) 0.76445(14) 0.11484(9) 0.0347(4) Uani 1 1 d .
H28 H 0.224671 0.818258 0.088912 0.042 Uiso 1 1 calc R
C29 C 0.28395(14) 0.68294(13) 0.10116(8) 0.0305(4) Uani 1 1 d .
H29 H 0.307365 0.680816 0.065976 0.037 Uiso 1 1 calc R
C30 C 0.29877(12) 0.60407(12) 0.13906(7) 0.0240(3) Uani 1 1 d .
H30 H 0.333022 0.548366 0.129828 0.029 Uiso 1 1 calc R
C31 C 0.19414(11) 0.16256(11) 0.23726(7) 0.0192(3) Uani 1 1 d .
C32 C 0.13192(12) 0.22159(12) 0.19619(7) 0.0214(3) Uani 1 1 d .
H32 H 0.061969 0.222264 0.194749 0.026 Uiso 1 1 calc R
C33 C 0.16963(12) 0.28032(11) 0.15672(7) 0.0191(3) Uani 1 1 d .
C34 C 0.14491(12) 0.09352(13) 0.27127(7) 0.0240(3) Uani 1 1 d .
C35 C 0.17418(14) -0.00342(14) 0.27607(9) 0.0352(4) Uani 1 1 d .
H35 H 0.225434 -0.025598 0.257827 0.042 Uiso 1 1 calc R
C36 C 0.12837(18) -0.06754(18) 0.30752(12) 0.0543(7) Uani 1 1 d .
H36 H 0.146696 -0.134069 0.309690 0.065 Uiso 1 1 calc R
C37 C 0.05609(18) -0.0347(2) 0.33570(12) 0.0614(8) Uani 1 1 d .
H37 H 0.025692 -0.078553 0.357755 0.074 Uiso 1 1 calc R
C38 C 0.02807(16) 0.0612(2) 0.33190(9) 0.0507(7) Uani 1 1 d .
H38 H -0.020815 0.083556 0.351897 0.061 Uiso 1 1 calc R
C39 C 0.07092(13) 0.12579(16) 0.29894(8) 0.0329(4) Uani 1 1 d .
H39 H 0.049776 0.191527 0.295350 0.040 Uiso 1 1 calc R
C40 C 0.10269(12) 0.30716(11) 0.09898(7) 0.0195(3) Uani 1 1 d .
C41 C 0.00954(13) 0.26319(13) 0.07763(8) 0.0248(3) Uani 1 1 d .
H41 H -0.013896 0.215127 0.100332 0.030 Uiso 1 1 calc R
C42 C -0.04877(13) 0.28930(14) 0.02355(8) 0.0296(4) Uani 1 1 d .
H42 H -0.112308 0.259639 0.009616 0.036 Uiso 1 1 calc R
C43 C -0.01502(14) 0.35812(15) -0.01011(8) 0.0325(4) Uani 1 1 d .
H43 H -0.055509 0.376279 -0.046967 0.039 Uiso 1 1 calc R
C44 C 0.07802(15) 0.40071(15) 0.00991(8) 0.0337(4) Uani 1 1 d .
H44 H 0.102021 0.447060 -0.013626 0.040 Uiso 1 1 calc R
C45 C 0.13615(13) 0.37576(13) 0.06427(8) 0.0275(4) Uani 1 1 d .
H45 H 0.199526 0.405848 0.077961 0.033 Uiso 1 1 calc R
C46 C 0.53333(11) 0.25389(11) 0.18523(7) 0.0175(3) Uani 1 1 d .
C47 C 0.60231(11) 0.22291(12) 0.14699(7) 0.0193(3) Uani 1 1 d .
C48 C 0.65395(14) 0.29137(13) 0.12164(8) 0.0280(4) Uani 1 1 d .
H48 H 0.646806 0.358398 0.129019 0.034 Uiso 1 1 calc R
C49 C 0.71622(16) 0.26151(16) 0.08539(10) 0.0381(5) Uani 1 1 d .
H49 H 0.752169 0.308120 0.068378 0.046 Uiso 1 1 calc R
C50 C 0.72566(16) 0.16361(16) 0.07419(9) 0.0382(5) Uani 1 1 d .
H50 H 0.767548 0.143335 0.049137 0.046 Uiso 1 1 calc R
C51 C 0.67446(15) 0.09570(15) 0.09928(9) 0.0343(4) Uani 1 1 d .
H51 H 0.681095 0.028772 0.091407 0.041 Uiso 1 1 calc R
C52 C 0.61314(13) 0.12477(13) 0.13605(8) 0.0264(3) Uani 1 1 d .
H52 H 0.578668 0.077731 0.153708 0.032 Uiso 1 1 calc R

loop_
_atom_site_aniso_label
_atom_site_aniso_U_11
_atom_site_aniso_U_22
_atom_site_aniso_U_33
_atom_site_aniso_U_23
_atom_site_aniso_U_13
_atom_site_aniso_U_12
Eu1 0.01414(4) 0.01229(4) 0.01744(4) 0.00228(3) 0.00429(3) 0.00014(3)
K1 0.02199(16) 0.01464(15) 0.03070(18) 0.00314(13) 0.00969(13) 0.00340(12)
O1 0.0248(6) 0.0183(5) 0.0184(5) 0.0021(4) 0.0040(4) 0.0010(4)
O2 0.0219(5) 0.0220(6) 0.0195(5) 0.0022(4) 0.0031(4) -0.0030(4)
O3 0.0241(6) 0.0195(6) 0.0264(6) 0.0043(5) 0.0098(5) 0.0052(4)
O4 0.0182(5) 0.0153(5) 0.0260(6) 0.0029(4) 0.0055(4) 0.0015(4)
O5 0.0166(5) 0.0174(5) 0.0268(6) 0.0022(4) 0.0042(4) -0.0013(4)
O6 0.0197(5) 0.0196(5) 0.0242(6) 0.0026(4) 0.0015(4) -0.0031(4)
O7 0.0257(6) 0.0163(5) 0.0286(6) 0.0033(5) 0.0128(5) 0.0008(4)
O8 0.0248(6) 0.0155(5) 0.0248(6) 0.0008(4) 0.0119(5) -0.0005(4)
C1 0.0187(7) 0.0209(7) 0.0195(7) 0.0042(6) 0.0039(6) 0.0019(6)
C2 0.0263(8) 0.0235(8) 0.0190(8) -0.0003(6) 0.0066(6) -0.0028(6)
C3 0.0185(7) 0.0197(7) 0.0221(8) -0.0001(6) 0.0054(6) 0.0003(6)
C4 0.0241(8) 0.0193(7) 0.0224(8) 0.0035(6) 0.0074(6) 0.0006(6)
C5 0.0402(10) 0.0303(9) 0.0232(9) 0.0027(7) 0.0049(7) -0.0085(8)
C6 0.0573(13) 0.0369(11) 0.0221(9) 0.0052(8) 0.0103(9) -0.0081(9)
C7 0.0524(12) 0.0289(10) 0.0345(10) 0.0063(8) 0.0222(9) -0.0058(9)
C8 0.0350(10) 0.0274(9) 0.0371(10) -0.0005(8) 0.0138(8) -0.0086(8)
C9 0.0282(8) 0.0244(8) 0.0239(8) 0.0005(7) 0.0073(7) -0.0022(7)
C10 0.0242(8) 0.0187(7) 0.0216(8) 0.0009(6) 0.0048(6) -0.0015(6)
C11 0.0308(9) 0.0243(8) 0.0239(8) 0.0026(7) 0.0065(7) -0.0026(7)
C12 0.0406(11) 0.0323(10) 0.0350(10) 0.0034(8) 0.0094(8) -0.0161(8)
C13 0.0642(15) 0.0317(11) 0.0385(12) -0.0048(9) 0.0093(10) -0.0236(10)
C14 0.0752(17) 0.0396(12) 0.0352(11) -0.0158(9) 0.0219(11) -0.0205(12)
C15 0.0479(12) 0.0335(10) 0.0357(10) -0.0080(8) 0.0218(9) -0.0118(9)
C16 0.0171(7) 0.0208(7) 0.0209(7) -0.0010(6) 0.0049(6) -0.0004(6)
C17 0.0203(7) 0.0228(8) 0.0282(8) 0.0043(7) 0.0073(6) 0.0067(6)
C18 0.0191(7) 0.0152(7) 0.0201(7) 0.0003(6) 0.0011(6) 0.0007(6)
C19 0.0190(7) 0.0228(8) 0.0250(8) -0.0005(6) 0.0068(6) -0.0014(6)
C20 0.0287(9) 0.0328(10) 0.0357(10) 0.0084(8) 0.0120(8) 0.0021(8)
C21 0.0373(11) 0.0512(13) 0.0388(11) 0.0127(10) 0.0171(9) -0.0032(9)
C22 0.0309(10) 0.0545(13) 0.0392(11) -0.0037(10) 0.0204(8) -0.0092(9)
C23 0.0373(11) 0.0478(13) 0.0675(16) 0.0066(11) 0.0330(11) 0.0109(10)
C24 0.0356(10) 0.0369(11) 0.0515(13) 0.0141(9) 0.0244(9) 0.0118(9)
C25 0.0179(7) 0.0160(7) 0.0260(8) 0.0031(6) 0.0004(6) -0.0007(6)
C26 0.0318(9) 0.0215(8) 0.0370(10) 0.0025(7) 0.0068(8) 0.0050(7)
C27 0.0392(11) 0.0180(8) 0.0472(12) 0.0038(8) 0.0003(9) 0.0049(8)
C28 0.0379(10) 0.0223(9) 0.0360(10) 0.0109(8) -0.0085(8) -0.0074(8)
C29 0.0327(9) 0.0300(9) 0.0250(9) 0.0069(7) -0.0018(7) -0.0091(7)
C30 0.0236(8) 0.0216(8) 0.0248(8) 0.0015(6) 0.0011(6) -0.0026(6)
C31 0.0191(7) 0.0170(7) 0.0218(8) -0.0012(6) 0.0056(6) -0.0030(6)
C32 0.0162(7) 0.0223(8) 0.0256(8) 0.0015(6) 0.0043(6) -0.0001(6)
C33 0.0191(7) 0.0155(7) 0.0222(8) -0.0011(6) 0.0032(6) 0.0027(5)
C34 0.0185(7) 0.0284(9) 0.0231(8) 0.0046(7) 0.0003(6) -0.0079(6)
C35 0.0279(9) 0.0285(10) 0.0456(11) 0.0097(8) 0.0005(8) -0.0073(7)
C36 0.0425(12) 0.0423(13) 0.0693(16) 0.0304(12) -0.0063(11) -0.0175(10)
C37 0.0366(12) 0.086(2) 0.0561(15) 0.0418(14) -0.0020(11) -0.0270(13)
C38 0.0283(10) 0.094(2) 0.0302(11) 0.0149(12) 0.0066(8) -0.0176(11)
C39 0.0238(8) 0.0498(12) 0.0246(9) 0.0021(8) 0.0042(7) -0.0085(8)
C40 0.0194(7) 0.0178(7) 0.0211(7) -0.0014(6) 0.0040(6) 0.0038(6)
C41 0.0236(8) 0.0270(8) 0.0239(8) -0.0016(7) 0.0058(6) -0.0022(7)
C42 0.0213(8) 0.0413(11) 0.0245(9) -0.0059(7) 0.0013(6) -0.0012(7)
C43 0.0306(9) 0.0411(11) 0.0233(9) 0.0023(8) 0.0006(7) 0.0067(8)
C44 0.0352(10) 0.0338(10) 0.0306(10) 0.0102(8) 0.0040(8) -0.0003(8)
C45 0.0241(8) 0.0258(9) 0.0304(9) 0.0043(7) 0.0017(7) -0.0013(7)
C46 0.0163(7) 0.0184(7) 0.0169(7) 0.0011(6) 0.0023(5) 0.0003(5)
C47 0.0180(7) 0.0217(7) 0.0184(7) 0.0004(6) 0.0044(6) 0.0018(6)
C48 0.0297(9) 0.0255(9) 0.0331(9) 0.0004(7) 0.0161(7) -0.0010(7)
C49 0.0399(11) 0.0387(11) 0.0438(12) 0.0030(9) 0.0268(9) -0.0001(9)
C50 0.0382(11) 0.0445(12) 0.0380(11) -0.0022(9) 0.0218(9) 0.0099(9)
C51 0.0416(11) 0.0295(10) 0.0346(10) -0.0037(8) 0.0142(8) 0.0095(8)
C52 0.0305(9) 0.0221(8) 0.0279(9) -0.0009(7) 0.0093(7) 0.0033(7)

loop_
_atom_type_symbol
_atom_type_description
_atom_type_scat_dispersion_real
_atom_type_scat_dispersion_imag
_atom_type_scat_source
C C 0.0033 0.0016 'International Tables Vol C Tables 4.2.6.8 and 6.1.1.4'
H H 0.0000 0.0000 'International Tables Vol C Tables 4.2.6.8 and 6.1.1.4'
Eu Eu -0.1578 3.6682 'International Tables Vol C Tables 4.2.6.8 and 6.1.1.4'
K K 0.2009 0.2494 'International Tables Vol C Tables 4.2.6.8 and 6.1.1.4'
O O 0.0106 0.0060 'International Tables Vol C Tables 4.2.6.8 and 6.1.1.4'

loop_
_geom_angle_atom_site_label_1
_geom_angle_atom_site_label_2
_geom_angle_atom_site_label_3
_geom_angle
_geom_angle_site_symmetry_1
_geom_angle_site_symmetry_3
K1 Eu1 K1 133.769(3) . 2_655
O1 Eu1 K1 47.52(3) . .
O1 Eu1 K1 119.70(3) . 2_655
O1 Eu1 O2 71.23(4) . .
O1 Eu1 O4 138.02(4) . .
O1 Eu1 O5 69.88(4) . .
O1 Eu1 O6 140.01(4) . .
O1 Eu1 O7 81.39(4) . .
O1 Eu1 O8 118.02(4) . .
O1 Eu1 C46 100.85(4) . .
O2 Eu1 K1 105.26(3) . .
O2 Eu1 K1 49.35(3) . 2_655
O2 Eu1 O5 140.94(4) . .
O2 Eu1 O7 97.95(4) . .
O2 Eu1 O8 75.90(4) . .
O2 Eu1 C46 87.38(4) . .
O3 Eu1 K1 105.45(3) . 2_655
O3 Eu1 K1 113.03(3) . .
O3 Eu1 O1 80.55(4) . .
O3 Eu1 O2 89.66(4) . .
O3 Eu1 O4 73.22(4) . .
O3 Eu1 O5 80.65(4) . .
O3 Eu1 O6 89.81(4) . .
O3 Eu1 O7 156.97(4) . .
O3 Eu1 O8 149.81(4) . .
O3 Eu1 C46 176.11(4) . .
O4 Eu1 K1 42.76(3) . 2_655
O4 Eu1 K1 173.38(3) . .
O4 Eu1 O2 76.35(4) . .
O4 Eu1 O5 134.37(4) . .
O4 Eu1 O6 72.86(4) . .
O4 Eu1 O7 129.68(4) . .
O4 Eu1 O8 77.61(4) . .
O4 Eu1 C46 103.60(4) . .
O5 Eu1 K1 169.03(3) . 2_655
O5 Eu1 K1 47.51(3) . .
O5 Eu1 O7 79.78(4) . .
O5 Eu1 O8 126.83(4) . .
O5 Eu1 C46 103.24(4) . .
O6 Eu1 K1 104.37(3) . .
O6 Eu1 K1 100.28(3) . 2_655
O6 Eu1 O2 147.96(4) . .
O6 Eu1 O5 70.28(4) . .
O6 Eu1 O7 94.92(4) . .
O6 Eu1 O8 88.97(4) . .
O6 Eu1 C46 91.37(4) . .
O7 Eu1 K1 95.88(3) . 2_655
O7 Eu1 K1 43.98(3) . .
O7 Eu1 O8 53.02(4) . .
O7 Eu1 C46 26.48(4) . .
O8 Eu1 K1 45.36(3) . 2_655
O8 Eu1 K1 96.45(3) . .
O8 Eu1 C46 26.57(4) . .
C46 Eu1 K1 70.24(3) . .
C46 Eu1 K1 70.69(3) . 2_655
Eu1 K1 Eu1 153.262(10) . 2_645
O1 K1 Eu1 37.85(2) . .
O1 K1 Eu1 148.55(3) . 2_645
O1 K1 O2 165.82(3) . 2_645
O1 K1 C11 120.76(4) . 2_645
O2 K1 Eu1 37.89(2) 2_645 2_645
O2 K1 Eu1 129.09(2) 2_645 .
O2 K1 C11 50.32(4) 2_645 2_645
O4 K1 Eu1 36.43(2) 2_645 2_645
O4 K1 Eu1 121.68(3) 2_645 .
O4 K1 O1 116.59(3) 2_645 .
O4 K1 O2 62.39(3) 2_645 2_645
O4 K1 O5 157.75(4) 2_645 .
O4 K1 O8 67.60(3) 2_645 2_645
O4 K1 C11 105.12(4) 2_645 2_645
O5 K1 Eu1 39.24(2) . .
O5 K1 Eu1 153.55(3) . 2_645
O5 K1 O1 57.89(3) . .
O5 K1 O2 117.03(3) . 2_645
O5 K1 C11 67.38(4) . 2_645
O7 K1 Eu1 114.11(3) . 2_645
O7 K1 Eu1 39.36(2) . .
O7 K1 O1 69.20(3) . .
O7 K1 O2 96.67(4) . 2_645
O7 K1 O4 88.72(4) . 2_645
O7 K1 O5 69.08(3) . .
O7 K1 O8 153.88(4) . 2_645
O7 K1 C11 71.84(4) . 2_645
O8 K1 Eu1 166.28(3) 2_645 .
O8 K1 Eu1 39.80(2) 2_645 2_645
O8 K1 O1 130.52(3) 2_645 .
O8 K1 O2 63.23(3) 2_645 2_645
O8 K1 O5 133.68(3) 2_645 .
O8 K1 C11 102.83(4) 2_645 2_645
C11 K1 Eu1 88.21(3) 2_645 2_645
C11 K1 Eu1 84.99(3) 2_645 .
Eu1 O1 K1 94.63(4) . .
C1 O1 Eu1 126.76(10) . .
C1 O1 K1 138.60(10) . .
Eu1 O2 K1 92.76(4) . 2_655
C3 O2 Eu1 128.74(10) . .
C3 O2 K1 132.25(10) . 2_655
C16 O3 Eu1 133.59(10) . .
Eu1 O4 K1 100.81(4) . 2_655
C18 O4 Eu1 130.41(10) . .
C18 O4 K1 127.40(10) . 2_655
Eu1 O5 K1 93.24(3) . .
C31 O5 Eu1 121.78(10) . .
C31 O5 K1 144.82(10) . .
C33 O6 Eu1 130.99(10) . .
Eu1 O7 K1 96.66(4) . .
C46 O7 Eu1 94.19(9) . .
C46 O7 K1 166.03(10) . .
Eu1 O8 K1 94.83(4) . 2_655
C46 O8 Eu1 91.12(9) . .
C46 O8 K1 158.48(10) . 2_655
O1 C1 C2 123.87(15) . .
O1 C1 C4 115.93(14) . .
C2 C1 C4 120.20(15) . .
C1 C2 C3 123.65(15) . .
O2 C3 C2 125.05(15) . .
O2 C3 C10 116.39(14) . .
C2 C3 C10 118.56(14) . .
C5 C4 C1 123.52(15) . .
C9 C4 C1 117.48(15) . .
C9 C4 C5 118.96(16) . .
C6 C5 C4 120.30(18) . .
C7 C6 C5 120.02(18) . .
C6 C7 C8 120.24(17) . .
C7 C8 C9 119.86(18) . .
C8 C9 C4 120.62(17) . .
C11 C10 C3 119.16(15) . .
C15 C10 C3 122.28(15) . .
C15 C10 C11 118.55(16) . .
C10 C11 K1 101.53(11) . 2_655
C12 C11 K1 117.19(12) . 2_655
C12 C11 C10 120.34(17) . .
C11 C12 C13 120.25(18) . .
C14 C13 C12 119.90(19) . .
C13 C14 C15 120.0(2) . .
C10 C15 C14 120.86(18) . .
O3 C16 C17 123.98(14) . .
O3 C16 C19 116.24(14) . .
C17 C16 C19 119.75(14) . .
C18 C17 C16 124.67(15) . .
O4 C18 C17 125.52(14) . .
O4 C18 C25 116.14(14) . .
C17 C18 C25 118.34(14) . .
C20 C19 C16 118.24(15) . .
C20 C19 C24 118.49(16) . .
C24 C19 C16 123.26(16) . .
C19 C20 C21 120.50(18) . .
C22 C21 C20 120.4(2) . .
C23 C22 C21 119.50(18) . .
C22 C23 C24 120.3(2) . .
C23 C24 C19 120.74(19) . .
C26 C25 C18 122.45(16) . .
C30 C25 C18 118.47(14) . .
C30 C25 C26 119.08(16) . .
C27 C26 C25 120.05(19) . .
C28 C27 C26 120.26(18) . .
C27 C28 C29 120.29(17) . .
C28 C29 C30 119.80(18) . .
C29 C30 C25 120.50(17) . .
O5 C31 C32 125.60(15) . .
O5 C31 C34 116.78(14) . .
C32 C31 C34 117.51(14) . .
C31 C32 C33 122.11(14) . .
O6 C33 C32 123.55(15) . .
O6 C33 C40 116.72(14) . .
C32 C33 C40 119.63(14) . .
C35 C34 C31 119.92(16) . .
C39 C34 C31 120.39(17) . .
C39 C34 C35 119.68(17) . .
C36 C35 C34 119.9(2) . .
C37 C36 C35 120.1(2) . .
C38 C37 C36 120.2(2) . .
C37 C38 C39 120.4(2) . .
C38 C39 C34 119.6(2) . .
C41 C40 C33 122.59(15) . .
C45 C40 C33 118.79(14) . .
C45 C40 C41 118.58(15) . .
C42 C41 C40 120.41(16) . .
C43 C42 C41 120.32(17) . .
C42 C43 C44 119.89(17) . .
C43 C44 C45 120.04(18) . .
C44 C45 C40 120.73(17) . .
O7 C46 Eu1 59.33(8) . .
O7 C46 O8 121.57(14) . .
O7 C46 C47 118.42(14) . .
O8 C46 Eu1 62.32(8) . .
O8 C46 C47 120.01(14) . .
C47 C46 Eu1 175.48(11) . .
C48 C47 C46 120.61(15) . .
C48 C47 C52 119.80(15) . .
C52 C47 C46 119.58(14) . .
C47 C48 C49 119.90(17) . .
C50 C49 C48 119.92(18) . .
C51 C50 C49 120.22(17) . .
C50 C51 C52 120.24(18) . .
C51 C52 C47 119.92(17) . .

loop_
_geom_bond_atom_site_label_1
_geom_bond_atom_site_label_2
_geom_bond_distance
_geom_bond_site_symmetry_2
Eu1 K1 3.9038(3) 2_655
Eu1 K1 3.8247(3) .
Eu1 O1 2.3543(11) .
Eu1 O2 2.4005(11) .
Eu1 O3 2.3376(11) .
Eu1 O4 2.3601(11) .
Eu1 O5 2.4236(11) .
Eu1 O6 2.3861(11) .
Eu1 O7 2.4419(11) .
Eu1 O8 2.5079(11) .
Eu1 C46 2.8315(15) .
K1 O1 2.8302(12) .
K1 O2 2.9651(12) 2_645
K1 O4 2.6983(11) 2_645
K1 O5 2.8249(11) .
K1 O7 2.6741(12) .
K1 O8 2.7878(12) 2_645
K1 C11 3.5358(18) 2_645
O1 C1 1.2747(19) .
O2 C3 1.2725(19) .
O3 C16 1.2656(19) .
O4 C18 1.2731(18) .
O5 C31 1.2757(18) .
O6 C33 1.2620(19) .
O7 C46 1.2659(19) .
O8 C46 1.2665(19) .
C1 C2 1.397(2) .
C1 C4 1.500(2) .
C2 C3 1.408(2) .
C3 C10 1.495(2) .
C4 C5 1.393(2) .
C4 C9 1.393(2) .
C5 C6 1.391(3) .
C6 C7 1.380(3) .
C7 C8 1.384(3) .
C8 C9 1.386(2) .
C10 C11 1.395(2) .
C10 C15 1.387(2) .
C11 C12 1.382(3) .
C12 C13 1.386(3) .
C13 C14 1.371(3) .
C14 C15 1.388(3) .
C16 C17 1.404(2) .
C16 C19 1.501(2) .
C17 C18 1.396(2) .
C18 C25 1.498(2) .
C19 C20 1.388(2) .
C19 C24 1.390(2) .
C20 C21 1.389(3) .
C21 C22 1.381(3) .
C22 C23 1.375(3) .
C23 C24 1.388(3) .
C25 C26 1.395(2) .
C25 C30 1.394(2) .
C26 C27 1.392(3) .
C27 C28 1.380(3) .
C28 C29 1.383(3) .
C29 C30 1.391(2) .
C31 C32 1.396(2) .
C31 C34 1.496(2) .
C32 C33 1.412(2) .
C33 C40 1.501(2) .
C34 C35 1.394(3) .
C34 C39 1.392(3) .
C35 C36 1.388(3) .
C36 C37 1.383(4) .
C37 C38 1.375(4) .
C38 C39 1.392(3) .
C40 C41 1.399(2) .
C40 C45 1.391(2) .
C41 C42 1.386(2) .
C42 C43 1.379(3) .
C43 C44 1.385(3) .
C44 C45 1.386(3) .
C46 C47 1.502(2) .
C47 C48 1.390(2) .
C47 C52 1.392(2) .
C48 C49 1.394(2) .
C49 C50 1.388(3) .
C50 C51 1.378(3) .
C51 C52 1.390(2) .
